data_2002771
loop_
_publ_author_name
'Mueller-Buschbaum, Hk'
'Frenzen, S'

_publ_section_title
;
Eine silberhaltige Phase eines Oxoruthenats: Ag0.4 Na2.3 Ca4.3 Ru O8
;
_journal_name_full
;
Zeitschrift fuer Naturforschung, Teil B. Anorganische Chemie,
Organische Chemie (42,1987-)
;
_journal_page_first 485
_journal_page_last 488
_journal_volume 51
_journal_year 1996
_chemical_formula_structural 'Ag0.4 Na2.3 Ca4.3 Ru O8'
_chemical_formula_sum 'Ag0.4 Ca4.3 Na2.3 O8 Ru'
_chemical_name_systematic
;
Silver sodium calcium ruthenium oxide (0.4/2.3/4.3/1/8)
;
_space_group_IT_number 65
_symmetry_cell_setting orthorhombic
_symmetry_Int_Tables_number 65
_symmetry_space_group_name_Hall '-C 2 2'
_symmetry_space_group_name_H-M 'C m m m'
_cell_angle_alpha 90
_cell_angle_beta 90
_cell_angle_gamma 90
_cell_formula_units_Z 2
_cell_length_a 9.255(1)
_cell_length_b 6.683(1)
_cell_length_c 6.696(3)
_cell_volume 414.2
_refine_ls_R_factor_all 0.0407
_cod_original_formula_sum 'Ag.4 Ca4.3 Na2.3 O8 Ru'
_cod_database_code 2002771

loop_
_symmetry_equiv_pos_as_xyz
x,y,z
-x,-y,z
x,-y,-z
-x,y,-z
-x,-y,-z
x,y,-z
-x,y,z
x,-y,z
1/2+x,1/2+y,z
1/2-x,1/2-y,z
1/2+x,1/2-y,-z
1/2-x,1/2+y,-z
1/2-x,1/2-y,-z
1/2+x,1/2+y,-z
1/2-x,1/2+y,z
1/2+x,1/2-y,z

loop_
_atom_site_aniso_label
_atom_site_aniso_U_11
_atom_site_aniso_U_12
_atom_site_aniso_U_13
_atom_site_aniso_U_22
_atom_site_aniso_U_23
_atom_site_aniso_U_33
Na1 0.0071(2) 0. 0. 0.0185(2) 0. 0.0123(2)
Ag1 0.0071(2) 0. 0. 0.0185(2) 0. 0.0123(2)
Na2 0.0089(5) 0. 0. 0.0124(5) 0. 0.0080(5)
Ca2 0.0089(5) 0. 0. 0.0124(5) 0. 0.0080(5)
Na3 0.0150(7) 0. 0. 0.0095(6) 0. 0.0131(7)
Ca1 0.0084(2) 0.00014(9) 0. 0.0111(2) 0. 0.0092(2)
Ru1 0.00464(10) 0. 0. 0.00785(11) 0. 0.00777(12)

loop_
_atom_site_label
_atom_site_type_symbol
_atom_site_symmetry_multiplicity
_atom_site_Wyckoff_symbol
_atom_site_fract_x
_atom_site_fract_y
_atom_site_fract_z
_atom_site_occupancy
_atom_site_attached_hydrogens
_atom_site_calc_flag
Na1 Na1+ 2 a 0. 0. 0. 0.5904(15) 0 d
Ag1 Ag1+ 2 a 0. 0. 0. 0.4096(15) 0 d
Na2 Na1+ 2 b 0.5 0. 0. 0.696(6) 0 d
Ca2 Ca2+ 2 b 0.5 0. 0. 0.304(6) 0 d
Na3 Na1+ 2 d 0. 0. 0.5 1. 0 d
Ca1 Ca2+ 8 m 0.25 0.25 0.24734(6) 1. 0 d
Ru1 Ru5+ 2 c 0.5 0. 0.5 1. 0 d
O1 O2- 8 n 0.5 0.2106(2) 0.2913(2) 1. 0 d
O2 O2- 4 h 0.2814(2) 0. 0.5 1. 0 d
O3 O2- 4 g 0.2272(4) 0. 0. 0.5 0 d
O4 O2- 4 g 0.2434(4) 0. 0. 0.5 0 d

loop_
_atom_type_symbol
_atom_type_oxidation_number
Na1+ 1.000
Ag1+ 1.000
Ca2+ 2.000
Ru5+ 5.000
O2- -2.000
